data_4327095
loop_
_publ_author_name
'Kevin Yurkerwich'
'Michael Yurkerwich'
'Gerard Parkin'

_publ_section_title
;
 Synthesis and Structural Characterization of
 Tris(2-mercapto-1-adamantylimidazolyl)hydroborato Complexes: A Sterically
 Demanding Tripodal [S3] Donor Ligand
;
_journal_name_full 'Inorganic Chemistry'
_journal_page_first 12284
_journal_page_last 12295
_journal_paper_doi 10.1021/ic201504d
_journal_volume 50
_journal_year 2011
_chemical_formula_sum 'C42 H58 B Cl6 Ga I2 N6 S3'
_chemical_formula_weight 1290.15
_chemical_name_systematic
; 
 ? 
;
_space_group_IT_number 198
_symmetry_cell_setting cubic
_symmetry_space_group_name_Hall 'P 2ac 2ab 3'
_symmetry_space_group_name_H-M 'P 21 3'
_atom_sites_solution_hydrogens geom
_atom_sites_solution_primary direct
_atom_sites_solution_secondary difmap
_audit_creation_method SHELXL-97
_cell_angle_alpha 90.00
_cell_angle_beta 90.00
_cell_angle_gamma 90.00
_cell_formula_units_Z 4
_cell_length_a 17.372(3)
_cell_length_b 17.372(3)
_cell_length_c 17.372(3)
_cell_measurement_reflns_used 9707
_cell_measurement_temperature 150(2)
_cell_measurement_theta_max 30.29
_cell_measurement_theta_min 2.34
_cell_volume 5242.6(16)
_computing_cell_refinement 'Bruker SAINT'
_computing_data_collection 'Bruker APEX2'
_computing_data_reduction 'Bruker SAINT'
_computing_molecular_graphics 'Bruker SHELXTL'
_computing_publication_material 'Bruker SHELXTL'
_computing_structure_refinement 'SHELXL-97 (Sheldrick, 2008)'
_computing_structure_solution 'SHELXS-97 (Sheldrick, 2008)'
_diffrn_ambient_temperature 150(2)
_diffrn_measured_fraction_theta_full 1.000
_diffrn_measured_fraction_theta_max 1.000
_diffrn_measurement_device_type 'Bruker APEX-II CCD'
_diffrn_measurement_method '\f and \w scans'
_diffrn_radiation_monochromator graphite
_diffrn_radiation_source 'fine-focus sealed tube'
_diffrn_radiation_type MoK\a
_diffrn_radiation_wavelength 0.71073
_diffrn_reflns_av_R_equivalents 0.0575
_diffrn_reflns_av_sigmaI/netI 0.0233
_diffrn_reflns_limit_h_max 24
_diffrn_reflns_limit_h_min -24
_diffrn_reflns_limit_k_max 24
_diffrn_reflns_limit_k_min -24
_diffrn_reflns_limit_l_max 24
_diffrn_reflns_limit_l_min -24
_diffrn_reflns_number 84700
_diffrn_reflns_theta_full 30.46
_diffrn_reflns_theta_max 30.46
_diffrn_reflns_theta_min 1.66
_exptl_absorpt_coefficient_mu 2.164
_exptl_absorpt_correction_T_max 0.6714
_exptl_absorpt_correction_T_min 0.5629
_exptl_absorpt_correction_type empirical
_exptl_absorpt_process_details sadabs
_exptl_crystal_colour colorless
_exptl_crystal_density_diffrn 1.635
_exptl_crystal_description block
_exptl_crystal_F_000 2576
_exptl_crystal_size_max 0.30
_exptl_crystal_size_mid 0.20
_exptl_crystal_size_min 0.20
_refine_diff_density_max 1.146
_refine_diff_density_min -1.137
_refine_diff_density_rms 0.104
_refine_ls_abs_structure_details 'Flack H D (1983), Acta Cryst. A39, 876-881'
_refine_ls_abs_structure_Flack 0.002(18)
_refine_ls_extinction_method none
_refine_ls_goodness_of_fit_ref 1.042
_refine_ls_hydrogen_treatment mixed
_refine_ls_matrix_type full
_refine_ls_number_parameters 206
_refine_ls_number_reflns 5351
_refine_ls_number_restraints 24
_refine_ls_restrained_S_all 1.044
_refine_ls_R_factor_all 0.0485
_refine_ls_R_factor_gt 0.0401
_refine_ls_shift/su_max 0.001
_refine_ls_shift/su_mean 0.000
_refine_ls_structure_factor_coef Fsqd
_refine_ls_weighting_details 'calc w=1/[\s^2^(Fo^2^)+(0.0647P)^2^+6.9014P] where P=(Fo^2^+2Fc^2^)/3'
_refine_ls_weighting_scheme calc
_refine_ls_wR_factor_gt 0.1091
_refine_ls_wR_factor_ref 0.1153
_reflns_number_gt 4762
_reflns_number_total 5351
_reflns_threshold_expression >2sigma(I)
_cod_data_source_file ic201504d_si_002_07.cif
_cod_data_source_block 198s10
_cod_original_cell_volume 5242.4(13)
_cod_database_code 4327095

loop_
_symmetry_equiv_pos_as_xyz
'x, y, z'
'-x+1/2, -y, z+1/2'
'-x, y+1/2, -z+1/2'
'x+1/2, -y+1/2, -z'
'z, x, y'
'z+1/2, -x+1/2, -y'
'-z+1/2, -x, y+1/2'
'-z, x+1/2, -y+1/2'
'y, z, x'
'-y, z+1/2, -x+1/2'
'y+1/2, -z+1/2, -x'
'-y+1/2, -z, x+1/2'

loop_
_atom_site_label
_atom_site_type_symbol
_atom_site_fract_x
_atom_site_fract_y
_atom_site_fract_z
_atom_site_U_iso_or_equiv
_atom_site_adp_type
_atom_site_occupancy
_atom_site_symmetry_multiplicity
_atom_site_calc_flag
_atom_site_refinement_flags
_atom_site_disorder_assembly
_atom_site_disorder_group
Ga Ga 0.45823(2) 0.95823(2) 0.54177(2) 0.02442(14) Uani 1 3 d S . .
S S 0.57601(6) 0.90349(5) 0.52024(5) 0.02757(17) Uani 1 1 d . . .
I1 I 0.375363(16) 0.875363(16) 0.624637(16) 0.04653(15) Uani 1 3 d S . .
I2 I 0.575177(15) 0.924823(15) 0.075177(15) 0.03572(11) Uani 1 3 d S . .
B B 0.5767(2) 1.0767(2) 0.4233(2) 0.0287(12) Uani 1 3 d SD . .
H1 H 0.6132(7) 1.1132(7) 0.3868(7) 0.034 Uiso 1 3 d SD . .
C1 C 0.3791(3) 0.89111(19) 0.2151(18) 0.1054(13) Uani 0.693(4) 1 d PDU A 1
H1A H 0.4045 0.9095 0.2628 0.126 Uiso 0.693(4) 1 calc PR A 1
H1B H 0.4095 0.9101 0.1708 0.126 Uiso 0.693(4) 1 calc PR A 1
Cl1 Cl 0.37922(17) 0.78972(18) 0.21450(16) 0.0774(8) Uani 0.693(4) 1 d PD A 1
Cl2 Cl 0.2856(2) 0.92985(17) 0.21029(17) 0.0843(10) Uani 0.693(4) 1 d PD A 1
C2 C 0.2894(6) 0.8554(15) 0.2624(14) 0.100 Uiso 0.307(4) 1 d PD A 2
H2A H 0.2780 0.7997 0.2584 0.120 Uiso 0.307(4) 1 calc PR A 2
H2B H 0.2933 0.8684 0.3178 0.120 Uiso 0.307(4) 1 calc PR A 2
Cl3 Cl 0.2131(4) 0.9079(6) 0.2214(5) 0.102(3) Uani 0.307(4) 1 d PD A 2
Cl4 Cl 0.3783(4) 0.8743(6) 0.2177(9) 0.1036(7) Uani 0.307(4) 1 d PDU A 2
C11 C 0.5806(2) 0.9229(2) 0.42165(19) 0.0242(6) Uani 1 1 d . . .
N11 N 0.58129(19) 0.86929(18) 0.36472(17) 0.0258(6) Uani 1 1 d . . .
C12 C 0.5836(2) 0.9844(2) 0.3108(2) 0.0300(7) Uani 1 1 d . . .
H12A H 0.5845 1.0248 0.2739 0.036 Uiso 1 1 calc R . .
N12 N 0.58232(19) 0.99387(19) 0.38972(18) 0.0278(6) Uani 1 1 d . . .
C13 C 0.5836(2) 0.9083(2) 0.2946(2) 0.0304(8) Uani 1 1 d . . .
H13A H 0.5848 0.8857 0.2449 0.036 Uiso 1 1 calc R . .
C14 C 0.5783(2) 0.7827(2) 0.3714(2) 0.0255(6) Uani 1 1 d . . .
C15 C 0.6457(2) 0.7545(2) 0.4209(2) 0.0285(7) Uani 1 1 d . . .
H15A H 0.6428 0.7780 0.4727 0.034 Uiso 1 1 calc R . .
H15B H 0.6951 0.7700 0.3969 0.034 Uiso 1 1 calc R . .
C16 C 0.6419(2) 0.6655(2) 0.4276(3) 0.0352(8) Uani 1 1 d . . .
H16A H 0.6854 0.6465 0.4602 0.042 Uiso 1 1 calc R . .
C17 C 0.5655(3) 0.6424(3) 0.4637(3) 0.0400(9) Uani 1 1 d . . .
H17A H 0.5616 0.6648 0.5160 0.048 Uiso 1 1 calc R . .
H17B H 0.5630 0.5857 0.4685 0.048 Uiso 1 1 calc R . .
C18 C 0.4986(3) 0.6708(3) 0.4146(3) 0.0371(9) Uani 1 1 d . . .
H18A H 0.4488 0.6551 0.4389 0.045 Uiso 1 1 calc R . .
C19 C 0.5014(2) 0.7583(2) 0.4070(2) 0.0303(8) Uani 1 1 d . . .
H19A H 0.4956 0.7823 0.4584 0.036 Uiso 1 1 calc R . .
H19B H 0.4584 0.7761 0.3741 0.036 Uiso 1 1 calc R . .
C20 C 0.5848(2) 0.7473(3) 0.2906(2) 0.0332(8) Uani 1 1 d . . .
H20A H 0.6340 0.7631 0.2666 0.040 Uiso 1 1 calc R . .
H20B H 0.5421 0.7660 0.2579 0.040 Uiso 1 1 calc R . .
C21 C 0.6477(3) 0.6298(3) 0.3462(3) 0.0397(9) Uani 1 1 d . . .
H21A H 0.6973 0.6444 0.3222 0.048 Uiso 1 1 calc R . .
H21B H 0.6457 0.5730 0.3498 0.048 Uiso 1 1 calc R . .
C22 C 0.5049(3) 0.6352(3) 0.3333(3) 0.0421(10) Uani 1 1 d . . .
H22A H 0.5018 0.5784 0.3368 0.051 Uiso 1 1 calc R . .
H22B H 0.4617 0.6534 0.3008 0.051 Uiso 1 1 calc R . .
C23 C 0.5815(3) 0.6587(3) 0.2970(3) 0.0377(9) Uani 1 1 d . . .
H23A H 0.5855 0.6357 0.2444 0.045 Uiso 1 1 calc R . .

loop_
_atom_site_aniso_label
_atom_site_aniso_U_11
_atom_site_aniso_U_22
_atom_site_aniso_U_33
_atom_site_aniso_U_23
_atom_site_aniso_U_13
_atom_site_aniso_U_12
Ga 0.02442(14) 0.02442(14) 0.02442(14) 0.00221(14) 0.00221(14) -0.00221(14)
S 0.0298(4) 0.0305(4) 0.0224(4) 0.0022(3) 0.0025(3) 0.0038(3)
I1 0.04653(15) 0.04653(15) 0.04653(15) 0.01218(12) 0.01218(12) -0.01218(12)
I2 0.03572(11) 0.03572(11) 0.03572(11) 0.00408(10) -0.00408(10) 0.00408(10)
B 0.0287(12) 0.0287(12) 0.0287(12) 0.0021(15) 0.0021(15) -0.0021(15)
C1 0.1048(15) 0.1068(16) 0.1046(16) 0.0003(9) -0.0012(9) -0.0003(9)
Cl1 0.0721(16) 0.097(2) 0.0628(14) 0.0076(13) -0.0068(12) 0.0162(15)
Cl2 0.120(3) 0.0641(15) 0.0686(16) -0.0114(13) 0.0141(16) 0.0098(16)
Cl3 0.100 0.115(6) 0.092(5) -0.031(5) -0.013(4) 0.033(5)
Cl4 0.100 0.1074(13) 0.1035(12) 0.0003(9) -0.0019(9) 0.0003(9)
C11 0.0247(14) 0.0251(14) 0.0226(14) 0.0025(13) 0.0034(13) 0.0001(13)
N11 0.0266(14) 0.0279(14) 0.0230(13) 0.0000(11) 0.0009(11) -0.0008(12)
C12 0.0335(19) 0.0332(18) 0.0231(15) 0.0043(14) 0.0014(14) -0.0006(16)
N12 0.0302(15) 0.0308(15) 0.0223(13) 0.0035(11) 0.0015(12) -0.0014(13)
C13 0.0340(19) 0.0348(19) 0.0223(15) 0.0016(13) 0.0024(14) -0.0007(15)
C14 0.0239(15) 0.0276(16) 0.0249(15) -0.0004(13) 0.0012(14) -0.0024(13)
C15 0.0220(15) 0.0364(18) 0.0270(16) 0.0022(15) 0.0002(13) 0.0010(13)
C16 0.035(2) 0.0323(19) 0.038(2) 0.0011(17) 0.0000(17) 0.0067(15)
C17 0.048(2) 0.033(2) 0.038(2) 0.0086(16) 0.0003(19) -0.0022(18)
C18 0.035(2) 0.036(2) 0.040(2) 0.0054(18) 0.0041(17) -0.0049(16)
C19 0.0226(16) 0.0329(19) 0.036(2) -0.0005(15) 0.0050(14) -0.0009(14)
C20 0.034(2) 0.040(2) 0.0256(16) -0.0039(15) 0.0011(15) -0.0019(16)
C21 0.047(2) 0.034(2) 0.038(2) -0.0053(17) 0.0019(18) 0.0045(18)
C22 0.042(2) 0.033(2) 0.051(3) -0.0052(19) -0.007(2) -0.0092(18)
C23 0.047(2) 0.0324(19) 0.0333(19) -0.0048(16) -0.0024(19) 0.0005(19)

loop_
_atom_type_symbol
_atom_type_description
_atom_type_scat_dispersion_real
_atom_type_scat_dispersion_imag
_atom_type_scat_source
C C 0.0033 0.0016 'International Tables Vol C Tables 4.2.6.8 and 6.1.1.4'
H H 0.0000 0.0000 'International Tables Vol C Tables 4.2.6.8 and 6.1.1.4'
B B 0.0013 0.0007 'International Tables Vol C Tables 4.2.6.8 and 6.1.1.4'
N N 0.0061 0.0033 'International Tables Vol C Tables 4.2.6.8 and 6.1.1.4'
S S 0.1246 0.1234 'International Tables Vol C Tables 4.2.6.8 and 6.1.1.4'
Ga Ga 0.2307 1.6083 'International Tables Vol C Tables 4.2.6.8 and 6.1.1.4'
I I -0.4742 1.8119 'International Tables Vol C Tables 4.2.6.8 and 6.1.1.4'
Cl Cl 0.1484 0.1585 'International Tables Vol C Tables 4.2.6.8 and 6.1.1.4'

loop_
_geom_angle_atom_site_label_1
_geom_angle_atom_site_label_2
_geom_angle_atom_site_label_3
_geom_angle
_geom_angle_site_symmetry_1
_geom_angle_site_symmetry_3
S Ga S 107.08(3) . 8_656
S Ga S 107.08(3) . 11_466
S Ga S 107.08(3) 8_656 11_466
S Ga I1 111.77(3) . .
S Ga I1 111.77(3) 8_656 .
S Ga I1 111.77(3) 11_466 .
C11 S Ga 96.96(12) . .
H1 B N12 106.4(3) . 11_466
H1 B N12 106.4(3) . 8_656
N12 B N12 112.4(2) 11_466 8_656
H1 B N12 106.4(3) . .
N12 B N12 112.4(2) 11_466 .
N12 B N12 112.4(2) 8_656 .
Cl2 C1 Cl1 112.5(2) . .
Cl3 C2 Cl4 112.7(3) . .
N12 C11 N11 109.0(3) . .
N12 C11 S 125.4(3) . .
N11 C11 S 125.6(3) . .
C11 N11 C13 107.6(3) . .
C11 N11 C14 128.8(3) . .
C13 N11 C14 123.5(3) . .
C13 C12 N12 108.8(3) . .
C11 N12 C12 107.4(3) . .
C11 N12 B 133.5(3) . .
C12 N12 B 118.9(3) . .
C12 C13 N11 107.1(3) . .
N11 C14 C19 109.7(3) . .
N11 C14 C15 109.6(3) . .
C19 C14 C15 110.5(3) . .
N11 C14 C20 109.0(3) . .
C19 C14 C20 108.9(3) . .
C15 C14 C20 109.1(3) . .
C14 C15 C16 109.1(3) . .
C17 C16 C21 109.2(4) . .
C17 C16 C15 109.3(3) . .
C21 C16 C15 109.1(4) . .
C16 C17 C18 110.4(4) . .
C17 C18 C19 110.3(4) . .
C17 C18 C22 109.2(4) . .
C19 C18 C22 108.5(4) . .
C18 C19 C14 109.8(3) . .
C14 C20 C23 109.3(3) . .
C23 C21 C16 109.4(4) . .
C23 C22 C18 109.3(4) . .
C21 C23 C22 109.9(4) . .
C21 C23 C20 110.0(4) . .
C22 C23 C20 109.2(4) . .

loop_
_geom_bond_atom_site_label_1
_geom_bond_atom_site_label_2
_geom_bond_distance
_geom_bond_site_symmetry_2
Ga S 2.2870(10) .
Ga S 2.2870(10) 8_656
Ga S 2.2870(10) 11_466
Ga I1 2.4934(9) .
S C11 1.747(3) .
B H1 1.10(2) .
B N12 1.556(4) 11_466
B N12 1.556(4) 8_656
B N12 1.556(4) .
C1 Cl2 1.7608(11) .
C1 Cl1 1.7615(11) .
C2 Cl3 1.7601(11) .
C2 Cl4 1.7602(11) .
C11 N12 1.352(5) .
C11 N11 1.359(4) .
N11 C13 1.394(5) .
N11 C14 1.509(5) .
C12 C13 1.351(6) .
C12 N12 1.381(5) .
C14 C19 1.532(5) .
C14 C15 1.534(5) .
C14 C20 1.535(5) .
C15 C16 1.553(6) .
C16 C17 1.522(6) .
C16 C21 1.547(6) .
C17 C18 1.523(7) .
C18 C19 1.526(6) .
C18 C22 1.546(7) .
C20 C23 1.544(6) .
C21 C23 1.517(7) .
C22 C23 1.529(7) .
